data_4076421
loop_
_publ_author_name
'Fandos, Rosa'
'Otero, Antonio'
'Rodr\'iguez, Ana M.'
'Suizo, Sara'

_publ_section_title
;
 Tantalum Complexes Supported by Asymmetric [ONO] Ligands. The Role of
 Weakly Coordinating Anions on Their Reactivity
;
_journal_issue 5
_journal_name_full Organometallics
_journal_page_first 1849
_journal_paper_doi 10.1021/om201199p
_journal_volume 31
_journal_year 2012
_chemical_formula_moiety 'C26 H30 N O3 Ta'
_chemical_formula_sum 'C26 H30 N O3 Ta'
_chemical_formula_weight 585.46
_chemical_name_systematic
;
 ?
;
_space_group_IT_number 14
_symmetry_cell_setting monoclinic
_symmetry_space_group_name_Hall '-P 2ybc'
_symmetry_space_group_name_H-M 'P 1 21/c 1'
_atom_sites_solution_hydrogens geom
_atom_sites_solution_primary direct
_atom_sites_solution_secondary difmap
_audit_creation_method SHELXL-97
_cell_angle_alpha 90.00
_cell_angle_beta 101.511(18)
_cell_angle_gamma 90.00
_cell_formula_units_Z 4
_cell_length_a 12.043(8)
_cell_length_b 10.885(9)
_cell_length_c 21.822(19)
_cell_measurement_reflns_used 3254
_cell_measurement_temperature 180(2)
_cell_measurement_theta_max 20.767
_cell_measurement_theta_min 2.318
_cell_volume 2803(4)
_computing_cell_refinement 'Bruker SAINT'
_computing_data_collection 'Bruker APEX'
_computing_data_reduction 'Bruker SAINT, SADABS, XPREP'
_computing_molecular_graphics 'Bruker SHELXTL'
_computing_publication_material 'Bruker SHELXTL'
_computing_structure_refinement 'SHELXL-97 (Sheldrick, 1997)'
_computing_structure_solution 'SHELXS-97 (Sheldrick, 1990)'
_diffrn_ambient_temperature 180(2)
_diffrn_measured_fraction_theta_full 0.992
_diffrn_measured_fraction_theta_max 0.992
_diffrn_measurement_device_type 'CCD area detector'
_diffrn_measurement_method 'omega scans'
_diffrn_radiation_monochromator graphite
_diffrn_radiation_source 'fine-focus sealed tube'
_diffrn_radiation_type MoK\a
_diffrn_radiation_wavelength 0.71073
_diffrn_reflns_av_R_equivalents 0.0543
_diffrn_reflns_av_sigmaI/netI 0.0558
_diffrn_reflns_limit_h_max 15
_diffrn_reflns_limit_h_min -14
_diffrn_reflns_limit_k_max 13
_diffrn_reflns_limit_k_min -13
_diffrn_reflns_limit_l_max 27
_diffrn_reflns_limit_l_min -27
_diffrn_reflns_number 19086
_diffrn_reflns_theta_full 26.73
_diffrn_reflns_theta_max 26.73
_diffrn_reflns_theta_min 1.90
_exptl_absorpt_coefficient_mu 3.944
_exptl_absorpt_correction_T_max 0.5212
_exptl_absorpt_correction_T_min 0.4389
_exptl_absorpt_correction_type multi-scan
_exptl_absorpt_process_details SADABS
_exptl_crystal_colour yellow
_exptl_crystal_density_diffrn 1.387
_exptl_crystal_density_method 'not measured'
_exptl_crystal_description block
_exptl_crystal_F_000 1160
_exptl_crystal_size_max 0.25
_exptl_crystal_size_mid 0.20
_exptl_crystal_size_min 0.19
_refine_diff_density_max 1.294
_refine_diff_density_min -0.831
_refine_diff_density_rms 0.139
_refine_ls_extinction_method none
_refine_ls_goodness_of_fit_ref 0.930
_refine_ls_hydrogen_treatment constr
_refine_ls_matrix_type full
_refine_ls_number_parameters 219
_refine_ls_number_reflns 5902
_refine_ls_number_restraints 0
_refine_ls_restrained_S_all 0.930
_refine_ls_R_factor_all 0.0631
_refine_ls_R_factor_gt 0.0439
_refine_ls_shift/su_max 0.042
_refine_ls_shift/su_mean 0.002
_refine_ls_structure_factor_coef Fsqd
_refine_ls_weighting_details 'calc w=1/[\s^2^(Fo^2^)+(0.0749P)^2^+0.0000P] where P=(Fo^2^+2Fc^2^)/3'
_refine_ls_weighting_scheme calc
_refine_ls_wR_factor_gt 0.1155
_refine_ls_wR_factor_ref 0.1250
_reflns_number_gt 4084
_reflns_number_total 5902
_reflns_threshold_expression >2sigma(I)
_cod_data_source_file om201199p_si_001.cif
_cod_data_source_block 2
_cod_original_sg_symbol_H-M P21/c
_cod_database_code 4076421

loop_
_symmetry_equiv_pos_as_xyz
'x, y, z'
'-x, y+1/2, -z+1/2'
'-x, -y, -z'
'x, -y-1/2, z-1/2'

loop_
_atom_site_label
_atom_site_type_symbol
_atom_site_fract_x
_atom_site_fract_y
_atom_site_fract_z
_atom_site_U_iso_or_equiv
_atom_site_adp_type
_atom_site_occupancy
_atom_site_symmetry_multiplicity
_atom_site_calc_flag
_atom_site_refinement_flags
_atom_site_disorder_assembly
_atom_site_disorder_group
Ta1 Ta 0.20754(2) 0.83489(2) 0.213766(11) 0.04468(12) Uani 1 1 d . . .
N1 N 0.3388(4) 0.6836(4) 0.2073(2) 0.0423(11) Uani 1 1 d . A .
O1 O 0.2566(4) 0.8693(4) 0.1334(2) 0.0520(11) Uani 1 1 d . A .
O2 O 0.3521(4) 0.8748(4) 0.27603(19) 0.0482(10) Uani 1 1 d . A .
O3 O 0.4945(4) 0.8818(5) 0.3561(2) 0.0742(15) Uani 1 1 d . A .
C1 C 0.2838(6) 0.8073(7) 0.0868(3) 0.0561(18) Uani 1 1 d . . .
C2 C 0.2596(7) 0.8597(8) 0.0258(3) 0.072(2) Uani 1 1 d . A .
H2 H 0.2217 0.9364 0.0181 0.087 Uiso 1 1 calc R . .
C3 C 0.2934(8) 0.7946(11) -0.0223(4) 0.088(3) Uani 1 1 d . . .
H3 H 0.2762 0.8271 -0.0635 0.106 Uiso 1 1 calc R A .
C4 C 0.3507(9) 0.6849(9) -0.0123(4) 0.085(3) Uani 1 1 d . A .
H4 H 0.3747 0.6442 -0.0459 0.102 Uiso 1 1 calc R . .
C5 C 0.3730(7) 0.6344(7) 0.0466(3) 0.071(2) Uani 1 1 d . . .
H5 H 0.4117 0.5581 0.0536 0.085 Uiso 1 1 calc R A .
C6 C 0.3389(6) 0.6953(7) 0.0964(3) 0.0549(17) Uani 1 1 d . A .
C7 C 0.3715(6) 0.6457(5) 0.1577(3) 0.0511(16) Uani 1 1 d . . .
H7 H 0.4223 0.5779 0.1626 0.061 Uiso 1 1 calc R A .
C8 C 0.3903(6) 0.6213(6) 0.2635(3) 0.0533(16) Uani 1 1 d . . .
C9 C 0.3942(6) 0.4932(7) 0.2656(3) 0.0620(18) Uani 1 1 d . A .
H9 H 0.3627 0.4458 0.2298 0.074 Uiso 1 1 calc R . .
C10 C 0.4451(7) 0.4367(8) 0.3210(5) 0.079(2) Uani 1 1 d . . .
H10 H 0.4491 0.3495 0.3226 0.095 Uiso 1 1 calc R A .
C11 C 0.4889(7) 0.5015(9) 0.3723(4) 0.081(2) Uani 1 1 d . A .
H11 H 0.5219 0.4602 0.4099 0.097 Uiso 1 1 calc R . .
C12 C 0.4861(6) 0.6299(8) 0.3707(3) 0.067(2) Uani 1 1 d . . .
H12 H 0.5188 0.6761 0.4068 0.081 Uiso 1 1 calc R A .
C13 C 0.4354(5) 0.6892(6) 0.3164(3) 0.0489(16) Uani 1 1 d . A .
C14 C 0.4292(6) 0.8248(6) 0.3169(3) 0.0494(15) Uani 1 1 d . . .
C15 C 0.0475(5) 0.9338(4) 0.2582(3) 0.043(3) Uiso 0.50 1 d PG A 1
C16 C 0.1460(4) 1.0041(4) 0.2728(2) 0.033(2) Uiso 0.50 1 d PG A 1
C17 C 0.1702(4) 1.0489(4) 0.2170(3) 0.046(3) Uiso 0.50 1 d PG A 1
C18 C 0.0865(4) 1.0063(4) 0.1679(2) 0.059(4) Uiso 0.50 1 d PG A 1
C19 C 0.0107(4) 0.9351(4) 0.1934(3) 0.064(4) Uiso 0.50 1 d PG A 1
C20 C -0.0084(8) 0.8689(7) 0.3036(4) 0.115(7) Uiso 0.50 1 d PG A 1
H20A H 0.0347 0.8829 0.3461 0.173 Uiso 0.50 1 calc PR A 1
H20B H -0.0112 0.7807 0.2945 0.173 Uiso 0.50 1 calc PR A 1
H20C H -0.0857 0.9004 0.3002 0.173 Uiso 0.50 1 calc PR A 1
C21 C 0.2133(7) 1.0272(8) 0.3364(3) 0.099(6) Uiso 0.50 1 d PG A 1
H21A H 0.1779 0.9851 0.3673 0.149 Uiso 0.50 1 calc PR A 1
H21B H 0.2161 1.1157 0.3448 0.149 Uiso 0.50 1 calc PR A 1
H21C H 0.2905 0.9960 0.3391 0.149 Uiso 0.50 1 calc PR A 1
C22 C 0.2676(6) 1.1280(6) 0.2109(4) 0.093(5) Uiso 0.50 1 d PG A 1
H22A H 0.3135 1.1446 0.2525 0.140 Uiso 0.50 1 calc PR A 1
H22B H 0.2397 1.2058 0.1909 0.140 Uiso 0.50 1 calc PR A 1
H22C H 0.3142 1.0861 0.1853 0.140 Uiso 0.50 1 calc PR A 1
C23 C 0.0794(8) 1.0321(7) 0.1005(3) 0.120(7) Uiso 0.50 1 d PG A 1
H23A H 0.0126 0.9912 0.0760 0.180 Uiso 0.50 1 calc PR A 1
H23B H 0.1478 1.0013 0.0877 0.180 Uiso 0.50 1 calc PR A 1
H23C H 0.0733 1.1210 0.0933 0.180 Uiso 0.50 1 calc PR A 1
C24 C -0.0912(6) 0.8720(7) 0.1578(4) 0.115(7) Uiso 0.50 1 d PG A 1
H24A H -0.0976 0.8878 0.1130 0.173 Uiso 0.50 1 calc PR A 1
H24B H -0.1588 0.9031 0.1713 0.173 Uiso 0.50 1 calc PR A 1
H24C H -0.0843 0.7834 0.1656 0.173 Uiso 0.50 1 calc PR A 1
C15A C 0.1091(5) 0.9698(4) 0.2794(2) 0.071(4) Uiso 0.50 1 d PG A 2
C16A C 0.1891(4) 1.0429(5) 0.2588(3) 0.062(4) Uiso 0.50 1 d PG A 2
C17A C 0.1573(4) 1.0540(4) 0.1941(3) 0.056(3) Uiso 0.50 1 d PG A 2
C18A C 0.0576(4) 0.9878(4) 0.1748(2) 0.056(3) Uiso 0.50 1 d PG A 2
C19A C 0.0278(4) 0.9357(4) 0.2275(3) 0.061(4) Uiso 0.50 1 d PG A 2
C20A C 0.1102(8) 0.9345(8) 0.3450(3) 0.217(15) Uiso 0.50 1 d PG A 2
H20D H 0.1766 0.9707 0.3724 0.326 Uiso 0.50 1 calc PR A 2
H20E H 0.1136 0.8448 0.3489 0.326 Uiso 0.50 1 calc PR A 2
H20F H 0.0411 0.9647 0.3573 0.326 Uiso 0.50 1 calc PR A 2
C21A C 0.2903(7) 1.0990(8) 0.2987(4) 0.26(2) Uiso 0.50 1 d PG A 2
H21D H 0.2928 1.0768 0.3424 0.388 Uiso 0.50 1 calc PR A 2
H21E H 0.2862 1.1885 0.2942 0.388 Uiso 0.50 1 calc PR A 2
H21F H 0.3587 1.0687 0.2857 0.388 Uiso 0.50 1 calc PR A 2
C22A C 0.2187(7) 1.1239(7) 0.1532(4) 0.114(7) Uiso 0.50 1 d PG A 2
H22D H 0.1783 1.1167 0.1096 0.171 Uiso 0.50 1 calc PR A 2
H22E H 0.2955 1.0908 0.1571 0.171 Uiso 0.50 1 calc PR A 2
H22F H 0.2230 1.2106 0.1656 0.171 Uiso 0.50 1 calc PR A 2
C23A C -0.0056(7) 0.9749(7) 0.1096(3) 0.116(7) Uiso 0.50 1 d PG A 2
H23D H 0.0336 1.0206 0.0815 0.173 Uiso 0.50 1 calc PR A 2
H23E H -0.0824 1.0077 0.1063 0.173 Uiso 0.50 1 calc PR A 2
H23F H -0.0099 0.8879 0.0978 0.173 Uiso 0.50 1 calc PR A 2
C24A C -0.0727(6) 0.8578(6) 0.2282(4) 0.144(10) Uiso 0.50 1 d PG A 2
H24D H -0.0737 0.8333 0.2713 0.216 Uiso 0.50 1 calc PR A 2
H24E H -0.0692 0.7844 0.2026 0.216 Uiso 0.50 1 calc PR A 2
H24F H -0.1416 0.9043 0.2111 0.216 Uiso 0.50 1 calc PR A 2
C25 C 0.0943(6) 0.7014(6) 0.1553(4) 0.0642(19) Uani 1 1 d . A .
H25A H 0.0718 0.7337 0.1127 0.096 Uiso 1 1 calc R . .
H25B H 0.0267 0.6881 0.1730 0.096 Uiso 1 1 calc R . .
H25C H 0.1344 0.6233 0.1542 0.096 Uiso 1 1 calc R . .
C26 C 0.1676(6) 0.7047(7) 0.2846(4) 0.0635(19) Uani 1 1 d . A .
H26A H 0.1945 0.6224 0.2766 0.095 Uiso 1 1 calc R . .
H26B H 0.0854 0.7025 0.2821 0.095 Uiso 1 1 calc R . .
H26C H 0.2052 0.7317 0.3264 0.095 Uiso 1 1 calc R . .

loop_
_atom_site_aniso_label
_atom_site_aniso_U_11
_atom_site_aniso_U_22
_atom_site_aniso_U_33
_atom_site_aniso_U_23
_atom_site_aniso_U_13
_atom_site_aniso_U_12
Ta1 0.04854(17) 0.04171(17) 0.04647(18) 0.00196(11) 0.01595(12) 0.00184(11)
N1 0.048(3) 0.040(3) 0.042(3) -0.003(2) 0.017(2) -0.004(2)
O1 0.064(3) 0.050(3) 0.044(2) 0.0004(19) 0.018(2) -0.002(2)
O2 0.049(2) 0.049(2) 0.048(3) 0.0024(19) 0.012(2) 0.000(2)
O3 0.080(4) 0.086(4) 0.051(3) 0.002(3) 0.001(3) -0.033(3)
C1 0.049(4) 0.082(5) 0.037(4) -0.009(3) 0.009(3) -0.015(4)
C2 0.085(6) 0.098(6) 0.033(4) 0.004(4) 0.013(4) -0.012(4)
C3 0.093(7) 0.129(8) 0.041(4) 0.006(5) 0.007(4) -0.035(6)
C4 0.111(8) 0.105(7) 0.049(5) -0.020(5) 0.040(5) -0.019(6)
C5 0.086(6) 0.080(5) 0.054(4) -0.026(4) 0.030(4) -0.010(4)
C6 0.063(4) 0.059(4) 0.045(4) -0.011(3) 0.017(3) -0.008(3)
C7 0.058(4) 0.044(4) 0.056(4) 0.001(3) 0.023(3) 0.001(3)
C8 0.054(4) 0.053(4) 0.058(4) 0.002(3) 0.023(3) 0.011(3)
C9 0.068(4) 0.058(4) 0.064(4) 0.008(4) 0.022(3) 0.018(4)
C10 0.081(6) 0.062(5) 0.102(7) 0.026(5) 0.035(5) 0.025(4)
C11 0.086(6) 0.088(6) 0.069(5) 0.031(5) 0.017(4) 0.034(5)
C12 0.054(4) 0.099(6) 0.052(4) 0.008(4) 0.017(3) 0.015(4)
C13 0.047(3) 0.057(4) 0.047(4) 0.007(3) 0.021(3) 0.013(3)
C14 0.053(4) 0.060(4) 0.039(3) 0.004(3) 0.020(3) -0.006(3)
C25 0.056(4) 0.054(4) 0.084(5) -0.007(4) 0.019(4) -0.002(3)
C26 0.062(4) 0.058(4) 0.080(5) 0.006(4) 0.037(4) 0.001(4)

loop_
_atom_type_symbol
_atom_type_description
_atom_type_scat_dispersion_real
_atom_type_scat_dispersion_imag
_atom_type_scat_source
C C 0.0033 0.0016 'International Tables Vol C Tables 4.2.6.8 and 6.1.1.4'
H H 0.0000 0.0000 'International Tables Vol C Tables 4.2.6.8 and 6.1.1.4'
N N 0.0061 0.0033 'International Tables Vol C Tables 4.2.6.8 and 6.1.1.4'
O O 0.0106 0.0060 'International Tables Vol C Tables 4.2.6.8 and 6.1.1.4'
Ta Ta -0.7052 6.5227 'International Tables Vol C Tables 4.2.6.8 and 6.1.1.4'

loop_
_geom_angle_atom_site_label_1
_geom_angle_atom_site_label_2
_geom_angle_atom_site_label_3
_geom_angle
O1 Ta1 O2 100.57(18)
O1 Ta1 C25 82.7(3)
O2 Ta1 C25 150.8(2)
O1 Ta1 C26 151.1(2)
O2 Ta1 C26 86.9(2)
C25 Ta1 C26 77.8(3)
O1 Ta1 N1 75.73(18)
O2 Ta1 N1 71.75(17)
C25 Ta1 N1 81.2(2)
C26 Ta1 N1 80.4(2)
O1 Ta1 C17 86.16(18)
O2 Ta1 C17 84.99(17)
C25 Ta1 C17 124.2(2)
C26 Ta1 C17 122.5(2)
N1 Ta1 C17 146.92(17)
O1 Ta1 C16 119.71(19)
O2 Ta1 C16 78.23(17)
C25 Ta1 C16 125.5(2)
C26 Ta1 C16 89.1(2)
N1 Ta1 C16 148.57(16)
C17 Ta1 C16 33.59(8)
O1 Ta1 C18 75.82(18)
O2 Ta1 C18 118.05(17)
C25 Ta1 C18 91.0(2)
C26 Ta1 C18 125.1(2)
N1 Ta1 C18 151.21(17)
C17 Ta1 C18 33.51(8)
C16 Ta1 C18 54.86(12)
O1 Ta1 C17A 76.84(17)
O2 Ta1 C17A 93.27(17)
C25 Ta1 C17A 115.5(2)
C26 Ta1 C17A 131.0(2)
N1 Ta1 C17A 145.47(17)
C17 Ta1 C17A 11.5
C16 Ta1 C17A 43.65(10)
C18 Ta1 C17A 24.88(6)
O1 Ta1 C18A 84.00(18)
O2 Ta1 C18A 123.71(16)
C25 Ta1 C18A 85.4(2)
C26 Ta1 C18A 115.0(2)
N1 Ta1 C18A 156.92(16)
C17 Ta1 C18A 38.97(9)
C16 Ta1 C18A 53.02(12)
C18 Ta1 C18A 10.5
C17A Ta1 C18A 32.63(7)
O1 Ta1 C16A 104.0(2)
O2 Ta1 C16A 70.98(16)
C25 Ta1 C16A 136.8(2)
C26 Ta1 C16A 104.8(3)
N1 Ta1 C16A 141.96(17)
C17 Ta1 C16A 21.06(6)
C16 Ta1 C16A 18.0
C18 Ta1 C16A 51.59(12)
C17A Ta1 C16A 32.51(8)
C18A Ta1 C16A 53.85(12)
O1 Ta1 C19A 116.03(18)
O2 Ta1 C19A 118.28(17)
C25 Ta1 C19A 84.8(2)
C26 Ta1 C19A 83.3(2)
N1 Ta1 C19A 160.39(16)
C17 Ta1 C19A 52.55(11)
C16 Ta1 C19A 40.98(9)
C18 Ta1 C19A 41.97(9)
C17A Ta1 C19A 53.84(11)
C18A Ta1 C19A 32.49(7)
C16A Ta1 C19A 53.62(11)
C7 N1 C8 114.6(5)
C7 N1 Ta1 127.3(4)
C8 N1 Ta1 118.1(4)
C1 O1 Ta1 138.3(4)
C14 O2 Ta1 141.7(4)
O1 C1 C6 121.4(6)
O1 C1 C2 118.8(7)
C6 C1 C2 119.8(7)
C3 C2 C1 117.7(8)
C4 C3 C2 122.3(8)
C3 C4 C5 119.7(8)
C4 C5 C6 120.2(8)
C1 C6 C5 120.3(7)
C1 C6 C7 120.7(6)
C5 C6 C7 118.7(7)
N1 C7 C6 126.5(6)
C13 C8 C9 120.0(6)
C13 C8 N1 119.5(6)
C9 C8 N1 120.5(6)
C8 C9 C10 118.6(7)
C11 C10 C9 121.8(8)
C10 C11 C12 120.2(7)
C13 C12 C11 119.5(8)
C12 C13 C8 119.9(7)
C12 C13 C14 118.3(7)
C8 C13 C14 121.8(6)
O3 C14 O2 123.7(6)
O3 C14 C13 119.4(6)
O2 C14 C13 116.9(6)
C19 C15 C16 108.0
C19 C15 C20 126.0
C16 C15 C20 126.0
C19 C15 Ta1 74.44(16)
C16 C15 Ta1 69.29(17)
C20 C15 Ta1 121.94(16)
C17 C16 C15 108.0
C17 C16 C21 126.0
C15 C16 C21 126.0
C17 C16 Ta1 70.51(17)
C15 C16 Ta1 78.45(17)
C21 C16 Ta1 117.00(16)
C18 C17 C16 108.0
C18 C17 C22 126.0
C16 C17 C22 126.0
C18 C17 Ta1 76.31(17)
C16 C17 Ta1 75.90(17)
C22 C17 Ta1 114.12(17)
C17 C18 C19 108.0
C17 C18 C23 126.0
C19 C18 C23 126.0
C17 C18 Ta1 70.18(17)
C19 C18 Ta1 78.35(17)
C23 C18 Ta1 117.40(15)
C15 C19 C18 108.0
C15 C19 C24 126.0
C18 C19 C24 126.0
C15 C19 Ta1 73.99(15)
C18 C19 Ta1 69.49(16)
C24 C19 Ta1 122.18(16)
C19A C15A C16A 108.0
C19A C15A C20A 126.0
C16A C15A C20A 126.0
C19A C15A Ta1 73.42(17)
C16A C15A Ta1 73.34(17)
C20A C15A Ta1 119.12(16)
C17A C16A C15A 108.0
C17A C16A C21A 126.0
C15A C16A C21A 126.0
C17A C16A Ta1 72.99(16)
C15A C16A Ta1 74.36(16)
C21A C16A Ta1 118.56(15)
C16A C17A C18A 108.0
C16A C17A C22A 126.0
C18A C17A C22A 126.0
C16A C17A Ta1 74.50(16)
C18A C17A Ta1 73.73(16)
C22A C17A Ta1 117.75(15)
C19A C18A C17A 108.0
C19A C18A C23A 126.0
C17A C18A C23A 126.0
C19A C18A Ta1 74.54(16)
C17A C18A Ta1 73.63(17)
C23A C18A Ta1 117.80(16)
C18A C19A C15A 108.0
C18A C19A C24A 126.0
C15A C19A C24A 126.0
C18A C19A Ta1 72.97(16)
C15A C19A Ta1 74.29(17)
C24A C19A Ta1 118.65(17)

loop_
_geom_bond_atom_site_label_1
_geom_bond_atom_site_label_2
_geom_bond_distance
Ta1 O1 1.996(4)
Ta1 O2 2.030(4)
Ta1 C25 2.214(7)
Ta1 C26 2.219(7)
Ta1 N1 2.307(5)
Ta1 C17 2.377(5)
Ta1 C16 2.445(4)
Ta1 C18 2.455(5)
Ta1 C17A 2.477(5)
Ta1 C18A 2.478(4)
Ta1 C16A 2.496(5)
Ta1 C19A 2.498(4)
N1 C7 1.291(8)
N1 C8 1.429(8)
O1 C1 1.315(8)
O2 C14 1.274(8)
O3 C14 1.211(8)
C1 C6 1.384(10)
C1 C2 1.424(10)
C2 C3 1.393(12)
C3 C4 1.374(12)
C4 C5 1.373(12)
C5 C6 1.402(10)
C6 C7 1.424(10)
C8 C13 1.386(10)
C8 C9 1.396(9)
C9 C10 1.385(10)
C10 C11 1.340(11)
C11 C12 1.398(11)
C12 C13 1.381(10)
C13 C14 1.478(9)
C15 C19 1.395(3)
C15 C16 1.395(3)
C15 C20 1.483(3)
C16 C17 1.395(3)
C16 C21 1.483(3)
C17 C18 1.395(3)
C17 C22 1.483(3)
C18 C19 1.395(3)
C18 C23 1.483(3)
C19 C24 1.483(3)
C15A C19A 1.392(3)
C15A C16A 1.392(3)
C15A C20A 1.480(3)
C16A C17A 1.392(3)
C16A C21A 1.480(3)
C17A C18A 1.392(3)
C17A C22A 1.480(3)
C18A C19A 1.392(3)
C18A C23A 1.480(3)
C19A C24A 1.480(3)

loop_
_platon_squeeze_void_nr
_platon_squeeze_void_average_x
_platon_squeeze_void_average_y
_platon_squeeze_void_average_z
_platon_squeeze_void_volume
_platon_squeeze_void_count_electrons
_platon_squeeze_void_content
1 0.000 0.000 0.500 313 109 ' '
2 0.000 0.500 1.000 312 108 ' '
